data_4323049
loop_
_publ_author_name
'Lucio Randaccio'
'Michela Furlan'
'Silvano Geremia'
'Miroslav Slouf'

_publ_contact_author
; Prof. L. Randaccio
  Dipartimento Scienze Chimiche
  University of Trieste
  Via L. Giorgieri 1 
  34127 Trieste
  Italy
;
_publ_contact_author_email randaccio@univ.trieste.it
_publ_section_title
;
 Preparation and X-ray Analysis of Crystals of Azido- and Chlorocobalamin
 Containing LiCl: A Structural Model for the Interactions of the Corrin
 Ring with Ionic Species
;
_journal_name_full 'Inorganic Chemistry'
_journal_page_first 5390
_journal_page_last 5393
_journal_paper_doi 10.1021/ic980181u
_journal_volume 37
_journal_year 1998
_chemical_formula_moiety 'Cl-Cbl . 2LiCl . 7.5H2O'
_chemical_formula_sum 'C62 H103 Cl3 Co Li2 N13 O21.5 P'
_chemical_formula_weight 1584.70
_chemical_name_common Chlorocobalamine
_chemical_name_systematic
; 
 ? 
;
_space_group_IT_number 19
_symmetry_cell_setting orthorhombic
_symmetry_space_group_name_Hall 'P 2ac 2ab'
_symmetry_space_group_name_H-M 'P 21 21 21'
_atom_sites_solution_hydrogens geom
_atom_sites_solution_primary direct
_atom_sites_solution_secondary difmap
_audit_creation_method SHELXL-97
_cell_angle_alpha 90.00
_cell_angle_beta 90.00
_cell_angle_gamma 90.00
_cell_formula_units_Z 4
_cell_length_a 15.468(5)
_cell_length_b 22.588(8)
_cell_length_c 23.561(4)
_cell_measurement_reflns_used 'all - Denzo'
_cell_measurement_temperature 100(2)
_cell_measurement_theta_max 28.15
_cell_volume 8232(4)
_computing_cell_refinement Scalepack
_computing_data_collection MAR345
_computing_data_reduction DENZO
_computing_molecular_graphics PLATON
_computing_publication_material 'SHELXL-97 (Sheldrick, 1997)'
_computing_structure_refinement 'SHELXL-97 (Sheldrick, 1997)'
_computing_structure_solution 'isomorphous replacement'
_diffrn_ambient_temperature 100(2)
_diffrn_measured_fraction_theta_full 0.922
_diffrn_measured_fraction_theta_max 0.922
_diffrn_measurement_device_type 'image plate mar345'
_diffrn_measurement_method oscillation
_diffrn_radiation_monochromator 'silicone 110'
_diffrn_radiation_source wiggler
_diffrn_radiation_type synchrotron
_diffrn_radiation_wavelength 0.80000
_diffrn_reflns_av_R_equivalents 0.0000
_diffrn_reflns_av_sigmaI/netI 0.0310
_diffrn_reflns_limit_h_max 17
_diffrn_reflns_limit_h_min -17
_diffrn_reflns_limit_k_max 25
_diffrn_reflns_limit_k_min -25
_diffrn_reflns_limit_l_max 26
_diffrn_reflns_limit_l_min -26
_diffrn_reflns_number 10621
_diffrn_reflns_theta_full 27.03
_diffrn_reflns_theta_max 27.03
_diffrn_reflns_theta_min 4.63
_diffrn_standards_decay_% 'no standards'
_diffrn_standards_interval_count 'no standards'
_diffrn_standards_interval_time 'no standards'
_diffrn_standards_number 'no standards'
_exptl_absorpt_coefficient_mu 0.398
_exptl_absorpt_correction_T_max 'not done'
_exptl_absorpt_correction_T_min 'not done'
_exptl_absorpt_correction_type 'not done'
_exptl_crystal_colour scarlet
_exptl_crystal_density_diffrn 1.279
_exptl_crystal_density_meas ?
_exptl_crystal_density_method 'not measured'
_exptl_crystal_description prisma
_exptl_crystal_F_000 3348
_exptl_crystal_size_max 0.35
_exptl_crystal_size_mid 0.2
_exptl_crystal_size_min 0.2
_refine_diff_density_max 0.919
_refine_diff_density_min -0.343
_refine_diff_density_rms 0.073
_refine_ls_abs_structure_details 'Flack H D (1983), Acta Cryst. A39, 876-881'
_refine_ls_abs_structure_Flack -0.079(16)
_refine_ls_extinction_coef none
_refine_ls_extinction_method none
_refine_ls_goodness_of_fit_ref 1.037
_refine_ls_hydrogen_treatment mixed
_refine_ls_matrix_type full
_refine_ls_number_parameters 995
_refine_ls_number_reflns 10621
_refine_ls_number_restraints 0
_refine_ls_restrained_S_all 1.037
_refine_ls_R_factor_all 0.0489
_refine_ls_R_factor_gt 0.0486
_refine_ls_shift/su_max 2.992
_refine_ls_shift/su_mean 0.035
_refine_ls_structure_factor_coef Fsqd
_refine_ls_weighting_details 'w=1/[\s^2^(Fo^2^)+(0.1031P)^2^+9.9974P] where P=(Fo^2^+2Fc^2^)/3'
_refine_ls_weighting_scheme calc
_refine_ls_wR_factor_gt 0.1462
_refine_ls_wR_factor_ref 0.1467
_reflns_number_gt 10543
_reflns_number_total 10621
_reflns_threshold_expression >2sigma(I)
_cod_data_source_file ic980181u_1.cif
_cod_data_source_block b12cllt
_cod_depositor_comments
;
The following automatic conversions were performed:

'_exptl_crystal_density_meas' value 'not measured' was changed to '?'
- the value is perceived as not measured.

Automatic conversion script
Id: cif_fix_values 3008 2015-01-20 13:52:24Z robertas 

The following automatic conversions were performed:

'_refine_ls_weighting_scheme' value 'calc
w=1/[\s^2^(Fo^2^)+(0.1031P)^2^+9.9974P] where P=(Fo^2^+2Fc^2^)/3' was
changed to 'calc'. New tag '_refine_ls_weighting_details' was
created. The value of the new tag was set to
'w=1/[\s^2^(Fo^2^)+(0.1031P)^2^+9.9974P] where P=(Fo^2^+2Fc^2^)/3'.

Automatic conversion script
Id: cif_fix_values 3143 2015-03-26 13:38:13Z robertas 
;
_cod_original_formula_sum 'C62 H103 Cl3 Co Li2 N13 O21.50 P'
_cod_database_code 4323049

loop_
_symmetry_equiv_pos_as_xyz
'x, y, z'
'-x+1/2, -y, z+1/2'
'-x, y+1/2, -z+1/2'
'x+1/2, -y+1/2, -z'

loop_
_atom_site_label
_atom_site_type_symbol
_atom_site_fract_x
_atom_site_fract_y
_atom_site_fract_z
_atom_site_U_iso_or_equiv
_atom_site_adp_type
_atom_site_occupancy
_atom_site_calc_flag
_atom_site_refinement_flags
_atom_site_disorder_assembly
_atom_site_disorder_group
Co1 Co 0.29424(3) 0.09564(2) 0.22168(2) 0.01521(15) Uani 1 d . . .
Cl3 Cl 0.25935(8) 0.12106(5) 0.13171(5) 0.0319(3) Uani 1 d . . .
C1 C 0.1922(3) 0.18736(16) 0.27449(16) 0.0191(8) Uani 1 d . . .
C2 C 0.0943(3) 0.20736(18) 0.26839(18) 0.0230(9) Uani 1 d . . .
C3 C 0.0462(3) 0.14642(18) 0.27511(19) 0.0228(9) Uani 1 d . . .
H3 H -0.0084 0.1472 0.2523 0.027 Uiso 1 calc R . .
C4 C 0.1110(3) 0.10496(17) 0.24673(15) 0.0173(8) Uani 1 d . . .
C5 C 0.0876(3) 0.04998(17) 0.21910(17) 0.0198(8) Uani 1 d . . .
C6 C 0.1507(3) 0.01082(18) 0.20261(17) 0.0197(8) Uani 1 d . . .
C7 C 0.1401(3) -0.05014(19) 0.17294(19) 0.0257(9) Uani 1 d . . .
C8 C 0.2244(3) -0.08082(17) 0.1922(2) 0.0261(10) Uani 1 d . . .
H8 H 0.2447 -0.1096 0.1628 0.031 Uiso 1 calc R . .
C9 C 0.2848(3) -0.02846(17) 0.19568(18) 0.0225(9) Uani 1 d . . .
C10 C 0.3713(3) -0.03125(18) 0.18319(19) 0.0246(9) Uani 1 d . . .
H10 H 0.3953 -0.0694 0.1767 0.030 Uiso 1 calc R . .
C11 C 0.4271(3) 0.01727(17) 0.17924(17) 0.0201(8) Uani 1 d . . .
C12 C 0.5147(3) 0.01502(18) 0.14992(19) 0.0232(9) Uani 1 d . . .
C13 C 0.5578(3) 0.07219(17) 0.17431(19) 0.0215(9) Uani 1 d . . .
H13 H 0.5907 0.0929 0.1436 0.026 Uiso 1 calc R . .
C14 C 0.4797(3) 0.10906(17) 0.19117(17) 0.0192(8) Uani 1 d . . .
C15 C 0.4835(3) 0.16811(17) 0.20412(17) 0.0189(8) Uani 1 d . . .
C16 C 0.4073(3) 0.20004(16) 0.22268(17) 0.0177(8) Uani 1 d . . .
C17 C 0.3999(3) 0.26770(16) 0.22963(16) 0.0176(8) Uani 1 d . . .
C18 C 0.3099(3) 0.27337(16) 0.25860(17) 0.0187(8) Uani 1 d . . .
H18 H 0.3190 0.2682 0.3003 0.022 Uiso 1 calc R . .
C19 C 0.2616(3) 0.21809(16) 0.23727(16) 0.0183(8) Uani 1 d . . .
H19 H 0.2365 0.2266 0.1990 0.022 Uiso 1 calc R . .
C20 C 0.2231(3) 0.18574(17) 0.33676(17) 0.0224(9) Uani 1 d . . .
H20A H 0.1863 0.1587 0.3586 0.034 Uiso 1 calc R . .
H20B H 0.2194 0.2256 0.3531 0.034 Uiso 1 calc R . .
H20C H 0.2831 0.1719 0.3382 0.034 Uiso 1 calc R . .
N21 N 0.1891(2) 0.12579(14) 0.24964(13) 0.0155(7) Uani 1 d . . .
N22 N 0.2399(2) 0.02057(14) 0.20885(14) 0.0174(7) Uani 1 d . . .
N23 N 0.4069(2) 0.07203(14) 0.19570(14) 0.0179(7) Uani 1 d . . .
N24 N 0.3331(2) 0.17452(14) 0.23101(13) 0.0162(7) Uani 1 d . . .
C25 C 0.0665(3) 0.2540(2) 0.3106(2) 0.0367(11) Uani 1 d . . .
H25A H 0.0901 0.2925 0.2993 0.055 Uiso 1 calc R . .
H25B H 0.0880 0.2436 0.3484 0.055 Uiso 1 calc R . .
H25C H 0.0032 0.2563 0.3114 0.055 Uiso 1 calc R . .
C26 C 0.0755(3) 0.23037(19) 0.2075(2) 0.0296(10) Uani 1 d . . .
H26A H 0.1130 0.2650 0.1999 0.036 Uiso 1 calc R . .
H26B H 0.0908 0.1991 0.1799 0.036 Uiso 1 calc R . .
C27 C -0.0174(3) 0.2480(2) 0.1984(3) 0.0426(13) Uani 1 d . . .
O28 O -0.0786(3) 0.2143(2) 0.2094(3) 0.0808(18) Uani 1 d . . .
N29 N -0.0335(3) 0.3021(2) 0.1799(2) 0.0466(12) Uani 1 d . . .
H29A H -0.0873 0.3140 0.1755 0.056 Uiso 1 calc R . .
H29B H 0.0095 0.3262 0.1720 0.056 Uiso 1 calc R . .
C30 C 0.0250(3) 0.1273(2) 0.33713(19) 0.0305(10) Uani 1 d . . .
H30A H 0.0781 0.1112 0.3548 0.037 Uiso 1 calc R . .
H30B H 0.0076 0.1628 0.3590 0.037 Uiso 1 calc R . .
C31 C -0.0465(3) 0.0812(2) 0.34151(19) 0.0304(10) Uani 1 d . . .
H31A H -0.0948 0.0928 0.3163 0.037 Uiso 1 calc R . .
H31B H -0.0240 0.0427 0.3279 0.037 Uiso 1 calc R . .
C32 C -0.0803(3) 0.0737(2) 0.40083(19) 0.0286(10) Uani 1 d . . .
O33 O -0.0852(2) 0.11609(14) 0.43450(14) 0.0324(7) Uani 1 d . . .
N34 N -0.1037(3) 0.01883(17) 0.41556(17) 0.0343(9) Uani 1 d . . .
H34A H -0.1232 0.0118 0.4500 0.041 Uiso 1 calc R . .
H34B H -0.0994 -0.0102 0.3908 0.041 Uiso 1 calc R . .
C35 C -0.0069(3) 0.0390(2) 0.20597(19) 0.0263(10) Uani 1 d . . .
H35A H -0.0120 0.0193 0.1690 0.039 Uiso 1 calc R . .
H35B H -0.0379 0.0768 0.2049 0.039 Uiso 1 calc R . .
H35C H -0.0320 0.0136 0.2355 0.039 Uiso 1 calc R . .
C36 C 0.0600(3) -0.08677(19) 0.1852(2) 0.0320(10) Uani 1 d . . .
H36A H 0.0676 -0.1267 0.1697 0.048 Uiso 1 calc R . .
H36B H 0.0096 -0.0681 0.1674 0.048 Uiso 1 calc R . .
H36C H 0.0510 -0.0892 0.2263 0.048 Uiso 1 calc R . .
C37 C 0.1502(3) -0.0402(2) 0.1068(2) 0.0355(11) Uani 1 d . . .
H37A H 0.2060 -0.0199 0.1000 0.043 Uiso 1 calc R . .
H37B H 0.1537 -0.0795 0.0883 0.043 Uiso 1 calc R . .
C38 C 0.0796(4) -0.0048(3) 0.0772(2) 0.0409(12) Uani 1 d . . .
O39 O 0.0173(3) -0.0296(2) 0.05454(17) 0.0578(12) Uani 1 d . . .
N40 N 0.0887(4) 0.0529(2) 0.0775(2) 0.0509(12) Uani 1 d . . .
H40A H 0.0497 0.0755 0.0611 0.061 Uiso 1 calc R . .
H40B H 0.1339 0.0690 0.0941 0.061 Uiso 1 calc R . .
C41 C 0.2148(3) -0.11178(18) 0.2507(2) 0.0295(10) Uani 1 d . . .
H41A H 0.1840 -0.0848 0.2770 0.035 Uiso 1 calc R . .
H41B H 0.1789 -0.1477 0.2460 0.035 Uiso 1 calc R . .
C42 C 0.3018(3) -0.1295(2) 0.2776(2) 0.0345(10) Uani 1 d . . .
H42A H 0.3395 -0.1471 0.2481 0.041 Uiso 1 calc R . .
H42B H 0.3310 -0.0936 0.2923 0.041 Uiso 1 calc R . .
C43 C 0.2901(4) -0.1732(2) 0.3252(2) 0.0428(12) Uani 1 d . . .
O44 O 0.2391(3) -0.21782(16) 0.31943(17) 0.0477(9) Uani 1 d . . .
N45 N 0.3383(4) -0.1665(2) 0.3706(2) 0.0645(16) Uani 1 d . . .
H45A H 0.3362 -0.1930 0.3980 0.077 Uiso 1 calc R . .
H45B H 0.3726 -0.1356 0.3736 0.077 Uiso 1 calc R . .
C46 C 0.4967(3) 0.0255(2) 0.0855(2) 0.0298(10) Uani 1 d . . .
H46A H 0.5515 0.0260 0.0647 0.045 Uiso 1 calc R . .
H46B H 0.4671 0.0635 0.0805 0.045 Uiso 1 calc R . .
H46C H 0.4600 -0.0064 0.0709 0.045 Uiso 1 calc R . .
C47 C 0.5646(3) -0.04250(17) 0.1575(2) 0.0258(9) Uani 1 d . . .
H47A H 0.5728 -0.0503 0.1980 0.039 Uiso 1 calc R . .
H47B H 0.6211 -0.0391 0.1389 0.039 Uiso 1 calc R . .
H47C H 0.5321 -0.0751 0.1403 0.039 Uiso 1 calc R . .
C48 C 0.6174(3) 0.06122(17) 0.2258(2) 0.0249(9) Uani 1 d . . .
H48A H 0.6146 0.0960 0.2513 0.030 Uiso 1 calc R . .
H48B H 0.5957 0.0265 0.2471 0.030 Uiso 1 calc R . .
C49 C 0.7119(3) 0.0503(2) 0.2096(2) 0.0362(11) Uani 1 d . . .
H49A H 0.7416 0.0297 0.2412 0.043 Uiso 1 calc R . .
H49B H 0.7143 0.0243 0.1758 0.043 Uiso 1 calc R . .
C50 C 0.7580(3) 0.1077(2) 0.1969(2) 0.0385(12) Uani 1 d . . .
O51 O 0.7654(2) 0.14569(15) 0.23520(17) 0.0437(9) Uani 1 d . . .
N52 N 0.7887(5) 0.1166(3) 0.1460(2) 0.0723(18) Uani 1 d . . .
H52A H 0.8154 0.1499 0.1380 0.087 Uiso 1 calc R . .
H52B H 0.7827 0.0892 0.1198 0.087 Uiso 1 calc R . .
C53 C 0.5688(3) 0.20046(18) 0.1981(2) 0.0261(9) Uani 1 d . . .
H53A H 0.5917 0.2097 0.2359 0.039 Uiso 1 calc R . .
H53B H 0.5599 0.2373 0.1770 0.039 Uiso 1 calc R . .
H53C H 0.6100 0.1753 0.1777 0.039 Uiso 1 calc R . .
C54 C 0.4003(3) 0.29456(17) 0.16927(18) 0.0236(9) Uani 1 d . . .
H54A H 0.3956 0.3378 0.1718 0.035 Uiso 1 calc R . .
H54B H 0.3511 0.2790 0.1477 0.035 Uiso 1 calc R . .
H54C H 0.4543 0.2840 0.1500 0.035 Uiso 1 calc R . .
C55 C 0.4689(3) 0.29834(16) 0.26783(17) 0.0196(8) Uani 1 d . . .
H55A H 0.5238 0.3008 0.2464 0.023 Uiso 1 calc R . .
H55B H 0.4496 0.3393 0.2758 0.023 Uiso 1 calc R . .
C56 C 0.4861(3) 0.26695(18) 0.32435(19) 0.0262(9) Uani 1 d . . .
H56A H 0.4311 0.2623 0.3454 0.031 Uiso 1 calc R . .
H56B H 0.5099 0.2270 0.3169 0.031 Uiso 1 calc R . .
C57 C 0.5493(3) 0.30178(18) 0.36000(18) 0.0234(9) Uani 1 d . . .
O58 O 0.6235(2) 0.31154(15) 0.34282(14) 0.0347(8) Uani 1 d . . .
N59 N 0.5202(3) 0.32314(16) 0.40965(16) 0.0297(9) Uani 1 d . . .
H59 H 0.4674 0.3144 0.4206 0.036 Uiso 1 calc R . .
C60 C 0.2656(3) 0.33394(17) 0.24992(18) 0.0218(9) Uani 1 d . . .
H60A H 0.3063 0.3609 0.2303 0.026 Uiso 1 calc R . .
H60B H 0.2146 0.3287 0.2251 0.026 Uiso 1 calc R . .
C61 C 0.2370(3) 0.36222(17) 0.30493(19) 0.0246(9) Uani 1 d . . .
O62 O 0.2682(2) 0.34737(13) 0.35090(12) 0.0262(7) Uani 1 d . . .
N63 N 0.1783(3) 0.40523(17) 0.29949(17) 0.0318(9) Uani 1 d . . .
H63A H 0.1601 0.4245 0.3297 0.038 Uiso 1 calc R . .
H63B H 0.1579 0.4143 0.2657 0.038 Uiso 1 calc R . .
CPR1 C 0.5744(4) 0.3608(2) 0.4462(2) 0.0363(12) Uani 1 d . . .
HPR1 H 0.5363 0.3837 0.4719 0.044 Uiso 1 calc R . .
HPR2 H 0.6059 0.3895 0.4221 0.044 Uiso 1 calc R . .
CPR2 C 0.6398(4) 0.3266(2) 0.48198(19) 0.0326(11) Uani 1 d . . .
HPR3 H 0.6753 0.3003 0.4570 0.039 Uiso 1 calc R . .
CPR3 C 0.6984(4) 0.3685(2) 0.5148(2) 0.0440(13) Uani 1 d . . .
HPR4 H 0.6632 0.3938 0.5394 0.066 Uiso 1 calc R . .
HPR5 H 0.7311 0.3931 0.4881 0.066 Uiso 1 calc R . .
HPR6 H 0.7387 0.3454 0.5381 0.066 Uiso 1 calc R . .
P1 P 0.60055(8) 0.22163(5) 0.52600(5) 0.0257(3) Uani 1 d . . .
OP2 O 0.5838(2) 0.20341(12) 0.46031(13) 0.0260(7) Uani 1 d . . .
OP3 O 0.5895(2) 0.29111(12) 0.52118(13) 0.0301(7) Uani 1 d . . .
OP4 O 0.6910(2) 0.20561(14) 0.54035(14) 0.0333(8) Uani 1 d . . .
OP5 O 0.5315(2) 0.19788(14) 0.56330(14) 0.0369(8) Uani 1 d . . .
CR1 C 0.4942(3) 0.06515(19) 0.40769(18) 0.0239(9) Uani 1 d . . .
HR1 H 0.5024 0.0308 0.4339 0.029 Uiso 1 calc R . .
CR2 C 0.4814(3) 0.12268(18) 0.44250(18) 0.0239(9) Uani 1 d . . .
HR2 H 0.4534 0.1151 0.4801 0.029 Uiso 1 calc R . .
CR3 C 0.5752(3) 0.14192(17) 0.44843(18) 0.0228(9) Uani 1 d . . .
HR3 H 0.6042 0.1182 0.4788 0.027 Uiso 1 calc R . .
CR4 C 0.6144(3) 0.12705(18) 0.39096(19) 0.0248(9) Uani 1 d . . .
HR4 H 0.6028 0.1596 0.3633 0.030 Uiso 1 calc R . .
CR5 C 0.7097(3) 0.1137(2) 0.3934(2) 0.0324(10) Uani 1 d . . .
HR5A H 0.7414 0.1506 0.4025 0.039 Uiso 1 calc R . .
HR5B H 0.7206 0.0852 0.4245 0.039 Uiso 1 calc R . .
OR6 O 0.5693(2) 0.07303(13) 0.37370(13) 0.0275(7) Uani 1 d . . .
OR7 O 0.4333(2) 0.16303(12) 0.40858(12) 0.0246(6) Uani 1 d . . .
HR7 H 0.4195 0.1926 0.4282 0.037 Uiso 1 calc R . .
OR8 O 0.7428(3) 0.08986(19) 0.34154(16) 0.0461(9) Uani 1 d . . .
HR8 H 0.7495 0.1173 0.3179 0.069 Uiso 1 calc R . .
NB1 N 0.4223(2) 0.05383(15) 0.36986(15) 0.0221(8) Uani 1 d . . .
CB2 C 0.4084(3) 0.08052(16) 0.31923(17) 0.0206(9) Uani 1 d . . .
HB2 H 0.4500 0.1044 0.3004 0.025 Uiso 1 calc R . .
NB3 N 0.3300(2) 0.06951(14) 0.29885(14) 0.0178(7) Uani 1 d . . .
CB4 C 0.2061(3) 0.01008(17) 0.34372(17) 0.0209(8) Uani 1 d . . .
HB4 H 0.1653 0.0164 0.3142 0.025 Uiso 1 calc R . .
CB5 C 0.1839(3) -0.02404(18) 0.39075(18) 0.0261(10) Uani 1 d . . .
CB6 C 0.2440(3) -0.0331(2) 0.43536(19) 0.0294(10) Uani 1 d . . .
CB7 C 0.3246(3) -0.00785(18) 0.43271(18) 0.0269(10) Uani 1 d . . .
HB7 H 0.3652 -0.0130 0.4626 0.032 Uiso 1 calc R . .
CB8 C 0.3451(3) 0.02534(17) 0.38510(17) 0.0206(9) Uani 1 d . . .
CB9 C 0.2879(3) 0.03471(16) 0.34008(17) 0.0206(8) Uani 1 d . . .
CB10 C 0.0962(3) -0.0538(2) 0.3932(2) 0.0335(11) Uani 1 d . . .
HB1A H 0.0652 -0.0467 0.3576 0.050 Uiso 1 calc R . .
HB1B H 0.0629 -0.0375 0.4249 0.050 Uiso 1 calc R . .
HB1C H 0.1039 -0.0965 0.3987 0.050 Uiso 1 calc R . .
CB11 C 0.2186(4) -0.0709(3) 0.4851(2) 0.0480(14) Uani 1 d . . .
HB1D H 0.2692 -0.0777 0.5092 0.072 Uiso 1 calc R . .
HB1E H 0.1964 -0.1089 0.4714 0.072 Uiso 1 calc R . .
HB1F H 0.1736 -0.0507 0.5070 0.072 Uiso 1 calc R . .
Cl1 Cl 0.10254(11) 0.41038(7) 0.17332(7) 0.0564(4) Uani 1 d . . .
Cl2 Cl 0.72930(12) 0.03987(7) 0.03166(7) 0.0617(4) Uani 1 d . . .
Li1 Li 0.7318(5) 0.1350(3) 0.5732(3) 0.0309(17) Uani 1 d . . .
Li2 Li -0.1960(5) 0.2282(4) 0.2392(4) 0.0384(18) Uani 1 d . . .
OW1 O 0.8248(3) 0.09548(17) 0.53451(15) 0.0472(9) Uani 1 d G . .
HW11 H 0.8358 0.0541 0.5342 0.071 Uiso 1 d G . .
HW12 H 0.8631 0.1109 0.5067 0.071 Uiso 1 d G . .
OW2 O 0.8631(2) 0.24254(15) 0.53598(15) 0.0375(8) Uani 1 d . . .
OW3 O 0.6505(3) 0.0633(3) 0.5789(2) 0.0442(19) Uani 0.823(15) d PG A 1
HW31 H 0.6843 0.0313 0.5649 0.066 Uiso 0.823(15) d PG . .
HW32 H 0.5925 0.0507 0.5732 0.066 Uiso 0.823(15) d PG . .
OW3A O 0.6132(12) 0.0941(8) 0.5861(6) 0.016(6) Uiso 0.177(15) d P A 2
OW4 O -0.2183(3) 0.25087(17) 0.31761(17) 0.0521(10) Uani 1 d . . .
OW5 O 0.3865(2) 0.26246(15) 0.58538(16) 0.0404(8) Uani 1 d G . .
HW51 H 0.4279 0.2314 0.5857 0.061 Uiso 1 d G . .
HW52 H 0.4200 0.2972 0.5795 0.061 Uiso 1 d G . .
OW6 O 0.6956(9) -0.0360(3) 0.3357(4) 0.057(4) Uani 0.61(3) d PG B 1
HW61 H 0.6510 -0.0437 0.3625 0.086 Uiso 0.61(3) d PG . .
HW62 H 0.7002 0.0059 0.3354 0.086 Uiso 0.61(3) d PG . .
OW6A O 0.6272(16) -0.0445(4) 0.3366(5) 0.059(7) Uani 0.39(3) d P B 2
OW7 O 0.2560(8) 0.3936(5) 0.0956(5) 0.043(3) Uani 0.30 d P . .
OW8 O 0.4896(7) -0.0847(5) 0.3919(8) 0.156(8) Uani 0.60 d P . .
OW9 O -0.0678(11) 0.0961(15) 0.0070(8) 0.137(12) Uani 0.30 d P . .
OW10 O -0.1305(19) 0.0692(15) -0.0598(7) 0.158(15) Uani 0.30 d P . .

loop_
_atom_site_aniso_label
_atom_site_aniso_U_11
_atom_site_aniso_U_22
_atom_site_aniso_U_33
_atom_site_aniso_U_23
_atom_site_aniso_U_13
_atom_site_aniso_U_12
Co1 0.0110(3) 0.0148(2) 0.0198(3) -0.0018(2) 0.0007(2) -0.0018(2)
Cl3 0.0303(6) 0.0339(5) 0.0315(5) -0.0025(4) -0.0001(5) -0.0021(5)
C1 0.018(2) 0.0177(18) 0.0211(19) -0.0007(15) 0.0037(17) 0.0013(15)
C2 0.013(2) 0.022(2) 0.034(2) -0.0001(17) 0.0071(18) -0.0007(16)
C3 0.014(2) 0.024(2) 0.030(2) 0.0017(18) 0.0050(18) 0.0025(16)
C4 0.016(2) 0.023(2) 0.0133(17) 0.0014(15) 0.0015(15) 0.0013(16)
C5 0.013(2) 0.025(2) 0.0216(19) 0.0014(16) -0.0019(17) -0.0052(16)
C6 0.016(2) 0.0213(19) 0.0215(19) -0.0022(16) -0.0004(17) -0.0042(16)
C7 0.018(2) 0.025(2) 0.034(2) -0.0096(18) 0.0012(19) -0.0096(17)
C8 0.019(2) 0.0157(19) 0.043(2) -0.0103(17) 0.0043(19) -0.0051(16)
C9 0.017(2) 0.0199(19) 0.031(2) -0.0037(16) 0.0032(19) -0.0025(17)
C10 0.021(2) 0.0198(19) 0.033(2) -0.0034(17) 0.0052(19) -0.0022(17)
C11 0.017(2) 0.0194(19) 0.024(2) -0.0044(16) -0.0003(17) -0.0006(16)
C12 0.014(2) 0.017(2) 0.039(2) -0.0080(17) -0.0009(18) -0.0004(16)
C13 0.014(2) 0.0175(18) 0.033(2) -0.0063(16) 0.0041(18) -0.0028(16)
C14 0.012(2) 0.022(2) 0.023(2) -0.0012(16) 0.0000(16) -0.0019(16)
C15 0.013(2) 0.0183(19) 0.025(2) -0.0008(15) 0.0024(16) -0.0033(16)
C16 0.016(2) 0.0188(19) 0.0185(18) 0.0018(15) -0.0027(17) -0.0011(15)
C17 0.016(2) 0.0148(18) 0.022(2) -0.0006(15) 0.0020(17) -0.0019(15)
C18 0.019(2) 0.0124(17) 0.0244(19) 0.0008(14) -0.0006(16) -0.0012(15)
C19 0.015(2) 0.0170(18) 0.023(2) 0.0008(15) 0.0021(16) 0.0014(16)
C20 0.026(3) 0.0202(19) 0.0206(19) -0.0024(15) 0.0015(18) -0.0051(17)
N21 0.0111(18) 0.0182(16) 0.0171(15) 0.0017(12) 0.0006(13) -0.0010(13)
N22 0.0114(17) 0.0183(16) 0.0225(17) -0.0008(12) 0.0014(13) -0.0035(13)
N23 0.0149(18) 0.0156(15) 0.0232(16) -0.0025(13) 0.0013(14) -0.0039(13)
N24 0.0157(18) 0.0155(15) 0.0174(16) -0.0005(12) -0.0004(13) 0.0013(13)
C25 0.021(3) 0.030(2) 0.059(3) -0.009(2) 0.014(2) 0.0002(19)
C26 0.018(2) 0.023(2) 0.047(3) 0.0075(19) 0.003(2) -0.0009(17)
C27 0.023(3) 0.035(3) 0.070(4) 0.017(3) 0.005(3) -0.001(2)
O28 0.025(2) 0.068(3) 0.150(5) 0.052(3) -0.007(3) 0.002(2)
N29 0.023(2) 0.043(2) 0.074(3) 0.022(2) -0.002(2) 0.0092(19)
C30 0.032(3) 0.031(2) 0.029(2) -0.0060(19) 0.010(2) -0.009(2)
C31 0.027(3) 0.036(3) 0.028(2) -0.0010(19) 0.001(2) -0.007(2)
C32 0.026(3) 0.032(2) 0.028(2) -0.0038(19) 0.0058(19) -0.0012(19)
O33 0.0315(19) 0.0315(16) 0.0341(17) -0.0009(14) 0.0075(15) -0.0079(14)
N34 0.041(3) 0.029(2) 0.034(2) -0.0047(16) 0.0113(19) -0.0033(18)
C35 0.016(2) 0.033(2) 0.030(2) -0.0097(18) 0.0030(18) -0.0047(18)
C36 0.023(2) 0.024(2) 0.049(3) -0.004(2) 0.001(2) -0.0079(18)
C37 0.038(3) 0.037(3) 0.031(2) -0.016(2) 0.004(2) -0.011(2)
C38 0.042(3) 0.053(3) 0.027(2) -0.004(2) 0.010(2) -0.009(3)
O39 0.030(2) 0.102(3) 0.041(2) -0.009(2) -0.0033(18) -0.018(2)
N40 0.048(3) 0.066(3) 0.038(2) 0.007(2) 0.003(2) 0.005(2)
C41 0.017(2) 0.021(2) 0.051(3) -0.0037(18) 0.002(2) -0.0061(17)
C42 0.020(2) 0.032(2) 0.051(3) -0.006(2) 0.004(2) -0.0033(19)
C43 0.028(3) 0.052(3) 0.048(3) -0.008(2) -0.010(3) 0.013(2)
O44 0.047(2) 0.0413(19) 0.055(2) 0.0052(17) -0.0113(19) -0.0089(18)
N45 0.075(4) 0.052(3) 0.066(3) -0.016(3) -0.024(3) 0.015(3)
C46 0.027(3) 0.029(2) 0.034(2) -0.0065(18) 0.002(2) -0.0054(19)
C47 0.019(2) 0.018(2) 0.040(2) -0.0083(18) 0.0019(19) -0.0003(17)
C48 0.019(2) 0.0196(19) 0.036(2) -0.0046(18) -0.0012(19) 0.0011(16)
C49 0.024(3) 0.031(2) 0.053(3) -0.015(2) -0.004(2) 0.0042(19)
C50 0.018(2) 0.052(3) 0.045(3) -0.010(2) 0.005(2) 0.003(2)
O51 0.034(2) 0.0378(18) 0.059(2) -0.0091(17) -0.0045(17) -0.0071(15)
N52 0.081(4) 0.071(4) 0.065(3) -0.010(3) 0.020(3) -0.038(3)
C53 0.019(2) 0.020(2) 0.040(2) -0.0019(17) 0.0055(19) -0.0031(17)
C54 0.024(2) 0.0199(19) 0.027(2) 0.0000(16) 0.0020(19) -0.0056(17)
C55 0.020(2) 0.0152(18) 0.023(2) -0.0020(15) 0.0004(17) 0.0012(15)
C56 0.027(3) 0.019(2) 0.032(2) 0.0014(17) -0.008(2) -0.0048(17)
C57 0.021(2) 0.021(2) 0.028(2) 0.0027(17) -0.0071(19) -0.0016(17)
O58 0.034(2) 0.0408(18) 0.0296(16) -0.0003(14) -0.0041(15) -0.0127(15)
N59 0.034(2) 0.0260(19) 0.029(2) -0.0002(15) -0.0090(17) 0.0056(16)
C60 0.021(2) 0.0145(18) 0.030(2) -0.0018(16) 0.0003(18) 0.0029(16)
C61 0.021(2) 0.0155(18) 0.038(2) 0.0001(17) 0.0056(19) -0.0008(16)
O62 0.0257(18) 0.0280(15) 0.0249(15) -0.0048(12) 0.0012(13) 0.0024(13)
N63 0.030(2) 0.0282(18) 0.037(2) 0.0001(16) 0.0057(17) 0.0098(17)
CPR1 0.056(3) 0.022(2) 0.030(2) -0.0041(18) -0.009(2) -0.001(2)
CPR2 0.045(3) 0.027(2) 0.025(2) -0.0095(18) -0.006(2) -0.001(2)
CPR3 0.063(4) 0.038(3) 0.031(2) -0.004(2) -0.005(3) -0.022(3)
P1 0.0266(7) 0.0226(5) 0.0281(6) -0.0040(4) -0.0051(5) 0.0007(5)
OP2 0.0293(18) 0.0169(14) 0.0319(16) -0.0025(11) -0.0089(14) 0.0003(12)
OP3 0.045(2) 0.0178(14) 0.0275(16) -0.0028(12) -0.0080(14) 0.0005(14)
OP4 0.033(2) 0.0312(16) 0.0362(17) 0.0010(13) -0.0110(15) -0.0028(14)
OP5 0.039(2) 0.0329(17) 0.0391(19) -0.0022(14) 0.0016(16) 0.0025(15)
CR1 0.019(2) 0.026(2) 0.027(2) -0.0003(17) -0.0067(18) -0.0027(17)
CR2 0.028(3) 0.0174(19) 0.026(2) -0.0028(16) -0.0074(18) 0.0014(17)
CR3 0.024(2) 0.0161(19) 0.029(2) -0.0032(16) -0.0075(18) 0.0022(17)
CR4 0.021(2) 0.021(2) 0.032(2) -0.0019(17) -0.0092(19) -0.0028(18)
CR5 0.021(2) 0.041(2) 0.035(2) -0.0065(19) -0.007(2) 0.000(2)
OR6 0.0234(17) 0.0232(14) 0.0360(17) -0.0106(13) -0.0044(14) -0.0015(12)
OR7 0.0253(17) 0.0216(14) 0.0269(15) -0.0035(12) -0.0080(13) 0.0046(12)
OR8 0.031(2) 0.059(2) 0.048(2) -0.0072(18) -0.0015(17) 0.0047(18)
NB1 0.020(2) 0.0218(17) 0.0244(18) -0.0026(14) -0.0061(15) -0.0031(14)
CB2 0.019(2) 0.0170(19) 0.026(2) 0.0006(15) -0.0010(17) -0.0027(15)
NB3 0.0171(18) 0.0157(15) 0.0206(16) -0.0010(12) 0.0010(14) -0.0044(13)
CB4 0.020(2) 0.0205(18) 0.0226(19) 0.0018(15) 0.0000(18) -0.0002(17)
CB5 0.028(3) 0.024(2) 0.026(2) -0.0022(17) 0.0054(19) -0.0044(18)
CB6 0.032(3) 0.032(2) 0.024(2) 0.0001(18) 0.001(2) -0.004(2)
CB7 0.033(3) 0.025(2) 0.022(2) -0.0005(17) -0.0045(19) 0.0008(19)
CB8 0.020(2) 0.0167(18) 0.025(2) -0.0044(15) 0.0015(18) -0.0027(16)
CB9 0.024(2) 0.0131(16) 0.025(2) 0.0001(15) -0.0017(19) -0.0003(16)
CB10 0.025(3) 0.035(2) 0.040(3) 0.005(2) 0.005(2) -0.011(2)
CB11 0.038(3) 0.072(4) 0.034(3) 0.020(3) -0.003(2) -0.012(3)
Cl1 0.0550(9) 0.0496(7) 0.0647(9) 0.0237(7) -0.0171(7) 0.0019(7)
Cl2 0.0647(11) 0.0514(8) 0.0688(10) -0.0085(7) -0.0044(8) -0.0024(7)
Li1 0.028(4) 0.036(4) 0.029(4) -0.004(3) -0.005(3) 0.002(3)
Li2 0.023(4) 0.038(4) 0.054(5) 0.002(4) 0.001(4) -0.002(3)
OW1 0.064(3) 0.0407(19) 0.0368(18) 0.0032(16) 0.0172(18) 0.0116(19)
OW2 0.035(2) 0.0360(17) 0.0413(18) -0.0040(15) 0.0041(16) -0.0109(15)
OW3 0.030(3) 0.058(4) 0.045(3) -0.004(2) -0.002(2) -0.011(3)
OW4 0.064(3) 0.044(2) 0.048(2) 0.0016(17) -0.007(2) 0.0056(19)
OW5 0.037(2) 0.0367(18) 0.047(2) -0.0061(16) -0.0084(17) 0.0004(16)
OW6 0.059(8) 0.042(4) 0.070(5) -0.015(3) -0.009(4) 0.005(4)
OW6A 0.098(18) 0.024(5) 0.053(7) -0.004(4) -0.007(7) 0.008(6)
OW7 0.038(7) 0.047(7) 0.043(6) 0.008(5) -0.003(5) 0.012(6)
OW8 0.077(7) 0.074(6) 0.32(2) -0.114(10) -0.081(10) 0.041(6)
OW9 0.035(9) 0.31(3) 0.068(11) 0.102(17) 0.014(8) 0.067(15)
OW10 0.18(3) 0.26(3) 0.035(9) -0.029(13) 0.006(11) -0.17(3)

loop_
_atom_type_symbol
_atom_type_description
_atom_type_scat_dispersion_real
_atom_type_scat_dispersion_imag
_atom_type_scat_source
Co Co 0.3494 0.9721 'International Tables Vol C Tables 4.2.6.8 and 6.1.1.4'
P P 0.1023 0.0942 'International Tables Vol C Tables 4.2.6.8 and 6.1.1.4'
O O 0.0106 0.0060 'International Tables Vol C Tables 4.2.6.8 and 6.1.1.4'
N N 0.0061 0.0033 'International Tables Vol C Tables 4.2.6.8 and 6.1.1.4'
C C 0.0033 0.0016 'International Tables Vol C Tables 4.2.6.8 and 6.1.1.4'
H H 0.0000 0.0000 'International Tables Vol C Tables 4.2.6.8 and 6.1.1.4'
Cl Cl 0.1484 0.1585 'International Tables Vol C Tables 4.2.6.8 and 6.1.1.4'
Li Li -0.0003 0.0001 'International Tables Vol C Tables 4.2.6.8 and 6.1.1.4'

loop_
_geom_angle_atom_site_label_1
_geom_angle_atom_site_label_2
_geom_angle_atom_site_label_3
_geom_angle
_geom_angle_site_symmetry_1
_geom_angle_site_symmetry_3
_geom_angle_publ_flag
N21 Co1 N24 83.87(14) . . ?
N21 Co1 N22 89.80(14) . . ?
N24 Co1 N22 171.99(14) . . ?
N21 Co1 N23 174.31(14) . . ?
N24 Co1 N23 90.60(14) . . ?
N22 Co1 N23 95.83(14) . . ?
N21 Co1 NB3 91.59(14) . . ?
N24 Co1 NB3 94.86(13) . . ?
N22 Co1 NB3 90.20(13) . . ?
N23 Co1 NB3 87.52(14) . . ?
N21 Co1 Cl3 91.71(10) . . ?
N24 Co1 Cl3 86.89(10) . . ?
N22 Co1 Cl3 88.40(10) . . ?
N23 Co1 Cl3 89.33(11) . . ?
NB3 Co1 Cl3 176.41(10) . . ?
N21 C1 C20 110.9(3) . . ?
N21 C1 C19 102.4(3) . . ?
C20 C1 C19 109.5(3) . . ?
N21 C1 C2 101.4(3) . . ?
C20 C1 C2 112.8(3) . . ?
C19 C1 C2 118.8(3) . . ?
C25 C2 C26 108.7(4) . . ?
C25 C2 C3 114.1(3) . . ?
C26 C2 C3 107.3(3) . . ?
C25 C2 C1 114.3(4) . . ?
C26 C2 C1 111.0(3) . . ?
C3 C2 C1 101.2(3) . . ?
C4 C3 C30 112.3(3) . . ?
C4 C3 C2 100.4(3) . . ?
C30 C3 C2 115.8(4) . . ?
N21 C4 C5 124.5(4) . . ?
N21 C4 C3 111.5(3) . . ?
C5 C4 C3 124.0(4) . . ?
C6 C5 C4 120.2(4) . . ?
C6 C5 C35 121.5(4) . . ?
C4 C5 C35 118.3(4) . . ?
C5 C6 N22 124.6(4) . . ?
C5 C6 C7 128.6(4) . . ?
N22 C6 C7 106.8(3) . . ?
C36 C7 C8 112.9(4) . . ?
C36 C7 C6 119.0(4) . . ?
C8 C7 C6 100.1(3) . . ?
C36 C7 C37 110.2(4) . . ?
C8 C7 C37 105.7(4) . . ?
C6 C7 C37 107.9(3) . . ?
C9 C8 C7 100.7(3) . . ?
C9 C8 C41 111.4(4) . . ?
C7 C8 C41 112.5(4) . . ?
N22 C9 C10 126.2(4) . . ?
N22 C9 C8 109.8(4) . . ?
C10 C9 C8 123.8(4) . . ?
C9 C10 C11 125.5(4) . . ?
N23 C11 C10 124.3(4) . . ?
N23 C11 C12 111.8(3) . . ?
C10 C11 C12 123.6(4) . . ?
C11 C12 C47 115.3(4) . . ?
C11 C12 C46 106.1(4) . . ?
C47 C12 C46 109.5(4) . . ?
C11 C12 C13 100.7(3) . . ?
C47 C12 C13 116.5(4) . . ?
C46 C12 C13 108.0(4) . . ?
C14 C13 C48 111.0(3) . . ?
C14 C13 C12 102.1(3) . . ?
C48 C13 C12 114.3(3) . . ?
C15 C14 N23 126.6(4) . . ?
C15 C14 C13 123.9(4) . . ?
N23 C14 C13 109.3(3) . . ?
C14 C15 C16 121.2(4) . . ?
C14 C15 C53 119.1(4) . . ?
C16 C15 C53 119.7(3) . . ?
N24 C16 C15 122.9(3) . . ?
N24 C16 C17 111.0(3) . . ?
C15 C16 C17 125.9(3) . . ?
C16 C17 C54 106.9(3) . . ?
C16 C17 C18 101.2(3) . . ?
C54 C17 C18 112.0(3) . . ?
C16 C17 C55 116.8(3) . . ?
C54 C17 C55 110.8(3) . . ?
C18 C17 C55 108.8(3) . . ?
C19 C18 C60 117.4(3) . . ?
C19 C18 C17 103.0(3) . . ?
C60 C18 C17 114.3(3) . . ?
N24 C19 C18 102.0(3) . . ?
N24 C19 C1 105.9(3) . . ?
C18 C19 C1 121.0(3) . . ?
C4 N21 C1 112.6(3) . . ?
C4 N21 Co1 130.9(3) . . ?
C1 N21 Co1 116.2(2) . . ?
C9 N22 C6 110.7(3) . . ?
C9 N22 Co1 122.7(3) . . ?
C6 N22 Co1 125.9(3) . . ?
C11 N23 C14 110.0(3) . . ?
C11 N23 Co1 124.2(3) . . ?
C14 N23 Co1 125.8(3) . . ?
C16 N24 C19 112.2(3) . . ?
C16 N24 Co1 132.9(3) . . ?
C19 N24 Co1 113.5(2) . . ?
C27 C26 C2 113.6(4) . . ?
O28 C27 N29 119.4(5) . . ?
O28 C27 C26 122.3(4) . . ?
N29 C27 C26 118.2(4) . . ?
C27 O28 Li2 132.8(5) . . ?
C31 C30 C3 113.9(4) . . ?
C32 C31 C30 113.2(4) . . ?
O33 C32 N34 122.1(4) . . ?
O33 C32 C31 121.8(4) . . ?
N34 C32 C31 116.1(4) . . ?
C38 C37 C7 117.0(4) . . ?
O39 C38 N40 122.5(6) . . ?
O39 C38 C37 121.2(5) . . ?
N40 C38 C37 116.3(5) . . ?
C42 C41 C8 113.5(4) . . ?
C43 C42 C41 111.8(4) . . ?
O44 C43 N45 121.6(6) . . ?
O44 C43 C42 120.6(5) . . ?
N45 C43 C42 117.6(5) . . ?
C43 O44 Li2 140.4(5) . 3_545 ?
C49 C48 C13 113.6(4) . . ?
C50 C49 C48 111.2(4) . . ?
O51 C50 N52 121.7(5) . . ?
O51 C50 C49 119.3(5) . . ?
N52 C50 C49 119.1(5) . . ?
C50 O51 Li2 135.6(5) . 1_655 ?
C56 C55 C17 114.6(3) . . ?
C57 C56 C55 110.8(3) . . ?
O58 C57 N59 122.1(4) . . ?
O58 C57 C56 120.8(4) . . ?
N59 C57 C56 117.1(4) . . ?
C57 N59 CPR1 121.8(4) . . ?
C61 C60 C18 113.0(3) . . ?
O62 C61 N63 123.3(4) . . ?
O62 C61 C60 121.6(4) . . ?
N63 C61 C60 115.1(4) . . ?
C61 O62 Li1 130.4(4) . 4_456 ?
N59 CPR1 CPR2 114.0(4) . . ?
OP3 CPR2 CPR3 109.8(4) . . ?
OP3 CPR2 CPR1 106.0(4) . . ?
CPR3 CPR2 CPR1 111.2(4) . . ?
OP5 P1 OP4 117.1(2) . . ?
OP5 P1 OP3 108.86(19) . . ?
OP4 P1 OP3 111.11(19) . . ?
OP5 P1 OP2 111.03(19) . . ?
OP4 P1 OP2 107.80(18) . . ?
OP3 P1 OP2 99.55(16) . . ?
CR3 OP2 P1 116.8(3) . . ?
CPR2 OP3 P1 122.4(3) . . ?
P1 OP4 Li1 128.1(3) . . ?
OR6 CR1 NB1 107.6(3) . . ?
OR6 CR1 CR2 107.3(3) . . ?
NB1 CR1 CR2 112.1(4) . . ?
OR7 CR2 CR3 111.6(3) . . ?
OR7 CR2 CR1 107.9(3) . . ?
CR3 CR2 CR1 99.5(3) . . ?
OP2 CR3 CR4 110.7(3) . . ?
OP2 CR3 CR2 112.7(3) . . ?
CR4 CR3 CR2 103.6(3) . . ?
OR6 CR4 CR5 108.1(4) . . ?
OR6 CR4 CR3 104.0(3) . . ?
CR5 CR4 CR3 113.6(4) . . ?
OR8 CR5 CR4 113.1(4) . . ?
CR1 OR6 CR4 109.7(3) . . ?
CB2 NB1 CB8 107.1(3) . . ?
CB2 NB1 CR1 125.9(4) . . ?
CB8 NB1 CR1 125.2(4) . . ?
NB3 CB2 NB1 112.4(4) . . ?
CB2 NB3 CB9 106.1(3) . . ?
CB2 NB3 Co1 121.9(3) . . ?
CB9 NB3 Co1 131.8(3) . . ?
CB9 CB4 CB5 119.8(4) . . ?
CB4 CB5 CB6 120.5(4) . . ?
CB4 CB5 CB10 119.8(4) . . ?
CB6 CB5 CB10 119.6(4) . . ?
CB7 CB6 CB5 120.1(4) . . ?
CB7 CB6 CB11 120.6(4) . . ?
CB5 CB6 CB11 119.3(4) . . ?
CB6 CB7 CB8 118.0(4) . . ?
CB7 CB8 CB9 123.5(4) . . ?
CB7 CB8 NB1 130.5(4) . . ?
CB9 CB8 NB1 106.0(4) . . ?
CB4 CB9 CB8 118.1(4) . . ?
CB4 CB9 NB3 133.6(4) . . ?
CB8 CB9 NB3 108.4(4) . . ?
OP4 Li1 O62 107.8(4) . 4_556 ?
OP4 Li1 OW1 116.7(4) . . ?
O62 Li1 OW1 108.6(4) 4_556 . ?
OP4 Li1 OW3 119.3(4) . . ?
O62 Li1 OW3 106.4(4) 4_556 . ?
OW1 Li1 OW3 97.1(4) . . ?
OP4 Li1 OW3A 98.1(6) . . ?
O62 Li1 OW3A 102.4(5) 4_556 . ?
OW1 Li1 OW3A 121.6(7) . . ?
OW3 Li1 OW3A 25.8(5) . . ?
OW4 Li2 O44 116.4(4) . 3 ?
OW4 Li2 O51 103.9(4) . 1_455 ?
O44 Li2 O51 117.1(5) 3 1_455 ?
OW4 Li2 O28 122.8(5) . . ?
O44 Li2 O28 99.3(4) 3 . ?
O51 Li2 O28 96.5(4) 1_455 . ?

loop_
_geom_bond_atom_site_label_1
_geom_bond_atom_site_label_2
_geom_bond_distance
_geom_bond_site_symmetry_2
_geom_bond_publ_flag
Co1 N21 1.882(3) . ?
Co1 N24 1.893(3) . ?
Co1 N22 1.917(3) . ?
Co1 N23 1.922(3) . ?
Co1 NB3 1.990(3) . ?
Co1 Cl3 2.2616(13) . ?
C1 N21 1.510(5) . ?
C1 C20 1.543(6) . ?
C1 C19 1.550(5) . ?
C1 C2 1.586(6) . ?
C2 C25 1.512(6) . ?
C2 C26 1.553(6) . ?
C2 C3 1.573(5) . ?
C3 C4 1.527(6) . ?
C3 C30 1.558(6) . ?
C4 N21 1.298(5) . ?
C4 C5 1.448(6) . ?
C5 C6 1.373(6) . ?
C5 C35 1.516(6) . ?
C6 N22 1.405(6) . ?
C6 C7 1.553(6) . ?
C7 C36 1.518(6) . ?
C7 C8 1.545(6) . ?
C7 C37 1.583(7) . ?
C8 C9 1.509(6) . ?
C8 C41 1.552(7) . ?
C9 N22 1.343(5) . ?
C9 C10 1.371(6) . ?
C10 C11 1.398(6) . ?
C11 N23 1.333(5) . ?
C11 C12 1.522(6) . ?
C12 C47 1.522(6) . ?
C12 C46 1.561(7) . ?
C12 C13 1.563(5) . ?
C13 C14 1.520(6) . ?
C13 C48 1.544(6) . ?
C14 C15 1.370(6) . ?
C14 N23 1.407(5) . ?
C15 C16 1.448(6) . ?
C15 C53 1.516(6) . ?
C16 N24 1.300(5) . ?
C16 C17 1.541(5) . ?
C17 C54 1.546(6) . ?
C17 C18 1.556(6) . ?
C17 C55 1.558(6) . ?
C18 C19 1.539(5) . ?
C18 C60 1.543(5) . ?
C19 N24 1.488(5) . ?
C26 C27 1.506(7) . ?
C27 O28 1.242(7) . ?
C27 N29 1.320(7) . ?
O28 Li2 1.973(10) . ?
C30 C31 1.523(6) . ?
C31 C32 1.502(6) . ?
C32 O33 1.247(6) . ?
C32 N34 1.336(6) . ?
C37 C38 1.522(8) . ?
C38 O39 1.236(7) . ?
C38 N40 1.310(8) . ?
C41 C42 1.540(7) . ?
C42 C43 1.506(8) . ?
C43 O44 1.287(7) . ?
C43 N45 1.312(8) . ?
O44 Li2 1.958(9) 3_545 ?
C48 C49 1.530(7) . ?
C49 C50 1.511(7) . ?
C50 O51 1.251(6) . ?
C50 N52 1.304(8) . ?
O51 Li2 1.960(9) 1_655 ?
C55 C56 1.532(6) . ?
C56 C57 1.510(6) . ?
C57 O58 1.236(6) . ?
C57 N59 1.343(6) . ?
N59 CPR1 1.473(6) . ?
C60 C61 1.511(6) . ?
C61 O62 1.232(6) . ?
C61 N63 1.336(6) . ?
O62 Li1 1.917(8) 4_456 ?
CPR1 CPR2 1.526(7) . ?
CPR2 OP3 1.450(6) . ?
CPR2 CPR3 1.522(7) . ?
P1 OP5 1.483(4) . ?
P1 OP4 1.484(4) . ?
P1 OP3 1.583(3) . ?
P1 OP2 1.622(3) . ?
OP2 CR3 1.423(5) . ?
OP4 Li1 1.882(8) . ?
CR1 OR6 1.422(6) . ?
CR1 NB1 1.448(6) . ?
CR1 CR2 1.550(6) . ?
CR2 OR7 1.422(5) . ?
CR2 CR3 1.522(7) . ?
CR3 CR4 1.521(6) . ?
CR4 OR6 1.463(5) . ?
CR4 CR5 1.506(7) . ?
CR5 OR8 1.431(6) . ?
NB1 CB2 1.354(5) . ?
NB1 CB8 1.404(6) . ?
CB2 NB3 1.327(6) . ?
NB3 CB9 1.409(5) . ?
CB4 CB9 1.384(6) . ?
CB4 CB5 1.393(6) . ?
CB5 CB6 1.418(7) . ?
CB5 CB10 1.515(6) . ?
CB6 CB7 1.373(7) . ?
CB6 CB11 1.501(7) . ?
CB7 CB8 1.386(6) . ?
CB8 CB9 1.397(6) . ?
Li1 O62 1.917(8) 4_556 ?
Li1 OW1 1.922(9) . ?
Li1 OW3 2.055(9) . ?
Li1 OW3A 2.077(18) . ?
Li2 OW4 1.949(10) . ?
Li2 O44 1.958(9) 3 ?
Li2 O51 1.959(9) 1_455 ?
